data_2211008
loop_
_publ_author_name
'P. S. Patil'
'Mohd Mustaqim Rosli'
'Hoong-Kun Fun'
'Ibrahim Abdul Razak '
'Vedavati G. Puranik'
'S. M. Dharmaprakash'

_publ_section_title
;
 3-(3-Bromophenyl)-1-(4-methoxyphenyl)prop-2-en-1-one
;
_journal_coeditor_code GG2012
_journal_issue 11
_journal_name_full 'Acta Crystallographica Section E'
_journal_page_first o4798
_journal_page_last o4799
_journal_paper_doi 10.1107/S1600536806039778
_journal_volume 62
_journal_year 2006
_chemical_formula_iupac 'C16 H13 Br O2'
_chemical_formula_moiety 'C16 H13 Br O2'
_chemical_formula_sum 'C16 H13 Br O2'
_chemical_formula_weight 317.17
_chemical_name_common
;
3-(3-Bromophenyl)-1-(4-meyhoxyphenyl)prop-2-en-1-one
;
_chemical_name_systematic
;
3-(3-Bromophenyl)-1-(4-meyhoxyphenyl)prop-2-en-1-one
;
_space_group_IT_number 4
_symmetry_cell_setting monoclinic
_symmetry_space_group_name_Hall 'P 2yb'
_symmetry_space_group_name_H-M 'P 1 21 1'
_atom_sites_solution_hydrogens geom
_atom_sites_solution_primary direct
_atom_sites_solution_secondary difmap
_audit_creation_method SHELXL-97
_cell_angle_alpha 90.00
_cell_angle_beta 107.3130(10)
_cell_angle_gamma 90.00
_cell_formula_units_Z 2
_cell_length_a 10.29170(10)
_cell_length_b 3.89700(10)
_cell_length_c 17.0919(2)
_cell_measurement_reflns_used 7113
_cell_measurement_temperature 100.0(10)
_cell_measurement_theta_max 37.50
_cell_measurement_theta_min 2.73
_cell_volume 654.44(2)
_computing_cell_refinement APEX2
_computing_data_collection 'APEX2 (Bruker, 2005)'
_computing_data_reduction 'SAINT (Bruker, 2005)'
_computing_molecular_graphics SHELXTL
_computing_publication_material
;
SHELXTL, PARST (Nardelli, 1995) and PLATON (Spek, 2003)
;
_computing_structure_refinement SHELXTL
_computing_structure_solution 'SHELXTL (Sheldrick, 1998)'
_diffrn_ambient_temperature 100.0(10)
_diffrn_detector_area_resol_mean 8.33
_diffrn_measured_fraction_theta_full 0.999
_diffrn_measured_fraction_theta_max 0.999
_diffrn_measurement_device_type
;
Bruker SMART APEX2 CCD area-detector
;
_diffrn_measurement_method \w
_diffrn_radiation_monochromator graphite
_diffrn_radiation_source 'fine-focus sealed tube'
_diffrn_radiation_type MoK\a
_diffrn_radiation_wavelength 0.71073
_diffrn_reflns_av_R_equivalents 0.027
_diffrn_reflns_av_sigmaI/netI 0.039
_diffrn_reflns_limit_h_max 17
_diffrn_reflns_limit_h_min -17
_diffrn_reflns_limit_k_max 6
_diffrn_reflns_limit_k_min -6
_diffrn_reflns_limit_l_max 28
_diffrn_reflns_limit_l_min -29
_diffrn_reflns_number 31059
_diffrn_reflns_theta_full 37.50
_diffrn_reflns_theta_max 37.50
_diffrn_reflns_theta_min 1.25
_diffrn_standards_number 0
_exptl_absorpt_coefficient_mu 3.135
_exptl_absorpt_correction_T_max 0.391
_exptl_absorpt_correction_T_min 0.369
_exptl_absorpt_correction_type multi-scan
_exptl_absorpt_process_details '(SADABS; Bruker, 2005)'
_exptl_crystal_colour Yellow
_exptl_crystal_density_diffrn 1.610
_exptl_crystal_density_method 'not measured'
_exptl_crystal_description Block
_exptl_crystal_F_000 320
_exptl_crystal_size_max 0.40
_exptl_crystal_size_mid 0.38
_exptl_crystal_size_min 0.37
_refine_diff_density_max 0.64
_refine_diff_density_min -0.37
_refine_ls_abs_structure_details 'Flack (1983), 2981 Friedel pairs'
_refine_ls_abs_structure_Flack 0.008(5)
_refine_ls_extinction_method none
_refine_ls_goodness_of_fit_ref 1.083
_refine_ls_hydrogen_treatment constr
_refine_ls_matrix_type full
_refine_ls_number_parameters 173
_refine_ls_number_reflns 6812
_refine_ls_number_restraints 1
_refine_ls_restrained_S_all 1.083
_refine_ls_R_factor_all 0.0289
_refine_ls_R_factor_gt 0.0235
_refine_ls_shift/su_max 0.001
_refine_ls_shift/su_mean 0.001
_refine_ls_structure_factor_coef Fsqd
_refine_ls_weighting_details 'calc w=1/[\s^2^(Fo^2^)+(0.0342P)^2^] where P=(Fo^2^+2Fc^2^)/3'
_refine_ls_weighting_scheme calc
_refine_ls_wR_factor_gt 0.0568
_refine_ls_wR_factor_ref 0.0674
_reflns_number_gt 6194
_reflns_number_total 6812
_reflns_threshold_expression I>2\s(I)
_cod_data_source_file gg2012.cif
_cod_data_source_block I
_cod_depositor_comments
;
The following automatic conversions were performed:
'_symmetry_cell_setting' value 'Monoclinic' changed to 'monoclinic'
according to '/home/saulius/struct/CIF-dictionaries/cif_core.dic'
dictionary named 'cif_core.dic' version 2.4.1 from 2010-06-29.

Automatic conversion script
Id: cif_fix_enum 1527 2010-12-29 10:47:43Z saulius 

The following automatic conversions were performed:

'_symmetry_cell_setting' value 'Monoclinic' changed to 'monoclinic'
according to /home/saulius/struct/CIF-dictionaries/cif_core.dic
dictionary named 'cif_core.dic' version 2.4.1 from 2010-06-29.

Automatic conversion script
Id: cif_fix_values 1715 2011-07-08 13:25:40Z adriana 
;
_cod_original_cell_volume 654.459(10)
_cod_original_sg_symbol_H-M 'P 21'
_cod_database_code 2211008
_cod_database_fobs_code 2211008

loop_
_symmetry_equiv_pos_as_xyz
'x, y, z'
'-x, y+1/2, -z'

loop_
_atom_site_type_symbol
_atom_site_label
_atom_site_fract_x
_atom_site_fract_y
_atom_site_fract_z
_atom_site_U_iso_or_equiv
_atom_site_adp_type
_atom_site_calc_flag
_atom_site_refinement_flags
_atom_site_occupancy
Br Br1 0.357551(11) 0.79782(5) 0.574543(6) 0.02143(3) Uani d . 1
O O1 0.28008(10) 0.9906(3) 0.10248(7) 0.0264(2) Uani d . 1
O O2 0.91154(9) 1.0452(3) 0.14142(6) 0.02069(17) Uani d . 1
C C1 0.63215(12) 0.8777(3) 0.22358(8) 0.0174(2) Uani d . 1
H H1A 0.6200 0.7819 0.2707 0.021 Uiso calc R 1
C C2 0.76174(12) 0.9006(3) 0.21518(8) 0.0187(2) Uani d . 1
H H2A 0.8362 0.8197 0.2566 0.022 Uiso calc R 1
C C3 0.78077(11) 1.0448(3) 0.14462(8) 0.01631(18) Uani d . 1
C C4 0.67021(12) 1.1740(3) 0.08284(8) 0.01701(18) Uani d . 1
H H4A 0.6829 1.2756 0.0364 0.020 Uiso calc R 1
C C5 0.54069(11) 1.1481(3) 0.09195(7) 0.01675(19) Uani d . 1
H H5A 0.4666 1.2326 0.0508 0.020 Uiso calc R 1
C C6 0.51905(11) 0.9985(3) 0.16124(7) 0.01585(18) Uani d . 1
C C7 0.37727(12) 0.9554(3) 0.16440(8) 0.0184(2) Uani d . 1
C C8 0.35654(12) 0.8662(3) 0.24421(8) 0.0190(2) Uani d . 1
H H8A 0.4259 0.9089 0.2923 0.023 Uiso calc R 1
C C9 0.24013(12) 0.7255(3) 0.24851(8) 0.0180(2) Uani d . 1
H H9A 0.1745 0.6783 0.1990 0.022 Uiso calc R 1
C C10 0.20588(11) 0.6387(3) 0.32349(8) 0.01608(18) Uani d . 1
C C11 0.08441(11) 0.4626(3) 0.31654(8) 0.01783(19) Uani d . 1
H H11A 0.0293 0.3963 0.2651 0.021 Uiso calc R 1
C C12 0.04532(12) 0.3856(3) 0.38569(9) 0.0199(2) Uani d . 1
H H12A -0.0359 0.2697 0.3801 0.024 Uiso calc R 1
C C13 0.12654(12) 0.4804(3) 0.46296(8) 0.0186(2) Uani d . 1
H H13A 0.1009 0.4290 0.5094 0.022 Uiso calc R 1
C C14 0.24757(11) 0.6546(3) 0.46931(7) 0.01674(19) Uani d . 1
C C15 0.28875(11) 0.7349(3) 0.40159(7) 0.0165(2) Uani d . 1
H H15A 0.3701 0.8508 0.4076 0.020 Uiso calc R 1
C C16 0.93644(13) 1.1917(4) 0.07045(9) 0.0230(2) Uani d . 1
H H16A 1.0320 1.1802 0.0760 0.034 Uiso calc R 1
H H16B 0.9075 1.4270 0.0651 0.034 Uiso calc R 1
H H16C 0.8865 1.0662 0.0226 0.034 Uiso calc R 1

loop_
_atom_site_aniso_label
_atom_site_aniso_U_11
_atom_site_aniso_U_22
_atom_site_aniso_U_33
_atom_site_aniso_U_12
_atom_site_aniso_U_13
_atom_site_aniso_U_23
Br1 0.02897(5) 0.01920(5) 0.01360(5) 0.00116(6) 0.00248(3) -0.00054(5)
O1 0.0187(4) 0.0426(6) 0.0166(4) -0.0007(4) 0.0033(3) 0.0031(4)
O2 0.0161(3) 0.0288(5) 0.0178(4) 0.0003(3) 0.0060(3) 0.0010(3)
C1 0.0185(4) 0.0204(5) 0.0129(4) 0.0011(3) 0.0042(3) 0.0010(3)
C2 0.0182(4) 0.0221(5) 0.0146(5) 0.0018(4) 0.0033(3) 0.0012(4)
C3 0.0172(4) 0.0177(4) 0.0142(5) -0.0004(3) 0.0049(3) -0.0018(4)
C4 0.0189(4) 0.0184(4) 0.0136(5) -0.0011(4) 0.0046(3) 0.0003(4)
C5 0.0175(4) 0.0185(5) 0.0131(5) -0.0005(4) 0.0028(3) 0.0006(4)
C6 0.0168(4) 0.0179(4) 0.0127(5) -0.0004(3) 0.0042(3) -0.0008(4)
C7 0.0174(4) 0.0227(5) 0.0154(5) -0.0007(4) 0.0055(4) -0.0001(4)
C8 0.0197(4) 0.0241(6) 0.0138(5) -0.0032(4) 0.0057(3) -0.0011(4)
C9 0.0185(4) 0.0216(6) 0.0143(5) -0.0009(3) 0.0055(3) 0.0000(3)
C10 0.0154(4) 0.0179(5) 0.0150(5) 0.0003(3) 0.0045(3) 0.0002(4)
C11 0.0161(4) 0.0191(5) 0.0176(5) -0.0004(4) 0.0039(4) 0.0001(4)
C12 0.0180(4) 0.0212(5) 0.0214(6) -0.0010(3) 0.0070(4) 0.0016(4)
C13 0.0203(4) 0.0188(5) 0.0189(5) 0.0019(4) 0.0089(4) 0.0027(4)
C14 0.0193(4) 0.0158(5) 0.0146(5) 0.0023(4) 0.0042(3) 0.0004(4)
C15 0.0167(4) 0.0183(6) 0.0142(4) -0.0001(3) 0.0044(3) 0.0000(3)
C16 0.0232(5) 0.0271(5) 0.0218(6) -0.0002(4) 0.0115(4) 0.0014(5)

loop_
_atom_type_symbol
_atom_type_description
_atom_type_scat_dispersion_real
_atom_type_scat_dispersion_imag
_atom_type_scat_source
C C 0.0033 0.0016 'International Tables Vol C Tables 4.2.6.8 and 6.1.1.4'
H H 0.0000 0.0000 'International Tables Vol C Tables 4.2.6.8 and 6.1.1.4'
O O 0.0106 0.0060 'International Tables Vol C Tables 4.2.6.8 and 6.1.1.4'
Br Br -0.2901 2.4595 'International Tables Vol C Tables 4.2.6.8 and 6.1.1.4'

loop_
_geom_angle_atom_site_label_1
_geom_angle_atom_site_label_2
_geom_angle_atom_site_label_3
_geom_angle
C3 O2 C16 117.54(10)
C2 C1 C6 120.37(11)
C2 C1 H1A 119.8
C6 C1 H1A 119.8
C1 C2 C3 120.13(11)
C1 C2 H2A 119.9
C3 C2 H2A 119.9
O2 C3 C4 124.17(11)
O2 C3 C2 115.41(10)
C4 C3 C2 120.42(11)
C5 C4 C3 118.80(11)
C5 C4 H4A 120.6
C3 C4 H4A 120.6
C4 C5 C6 121.70(11)
C4 C5 H5A 119.2
C6 C5 H5A 119.2
C5 C6 C1 118.55(10)
C5 C6 C7 118.98(10)
C1 C6 C7 122.38(11)
O1 C7 C8 121.02(11)
O1 C7 C6 120.84(11)
C8 C7 C6 118.14(11)
C9 C8 C7 121.48(11)
C9 C8 H8A 119.3
C7 C8 H8A 119.3
C8 C9 C10 126.44(11)
C8 C9 H9A 116.8
C10 C9 H9A 116.8
C11 C10 C15 119.07(11)
C11 C10 C9 118.68(11)
C15 C10 C9 122.23(10)
C12 C11 C10 120.72(12)
C12 C11 H11A 119.6
C10 C11 H11A 119.6
C13 C12 C11 120.50(11)
C13 C12 H12A 119.8
C11 C12 H12A 119.8
C12 C13 C14 118.38(11)
C12 C13 H13A 120.8
C14 C13 H13A 120.8
C15 C14 C13 122.33(11)
C15 C14 Br1 118.76(9)
C13 C14 Br1 118.89(9)
C14 C15 C10 119.01(10)
C14 C15 H15A 120.5
C10 C15 H15A 120.5
O2 C16 H16A 109.5
O2 C16 H16B 109.5
H16A C16 H16B 109.5
O2 C16 H16C 109.5
H16A C16 H16C 109.5
H16B C16 H16C 109.5

loop_
_geom_bond_atom_site_label_1
_geom_bond_atom_site_label_2
_geom_bond_distance
Br1 C14 1.9017(12)
O1 C7 1.2286(16)
O2 C3 1.3632(14)
O2 C16 1.4312(18)
C1 C2 1.3861(16)
C1 C6 1.4048(16)
C1 H1A 0.9300
C2 C3 1.3961(18)
C2 H2A 0.9300
C3 C4 1.3957(17)
C4 C5 1.3910(16)
C4 H4A 0.9300
C5 C6 1.3960(17)
C5 H5A 0.9300
C6 C7 1.4857(16)
C7 C8 1.4833(18)
C8 C9 1.3391(16)
C8 H8A 0.9300
C9 C10 1.4664(17)
C9 H9A 0.9300
C10 C11 1.4000(16)
C10 C15 1.4042(17)
C11 C12 1.3898(19)
C11 H11A 0.9300
C12 C13 1.3865(19)
C12 H12A 0.9300
C13 C14 1.3941(17)
C13 H13A 0.9300
C14 C15 1.3818(17)
C15 H15A 0.9300
C16 H16A 0.9600
C16 H16B 0.9600
C16 H16C 0.9600

loop_
_geom_hbond_atom_site_label_D
_geom_hbond_atom_site_label_H
_geom_hbond_atom_site_label_A
_geom_hbond_site_symmetry_A
_geom_hbond_distance_DH
_geom_hbond_distance_HA
_geom_hbond_distance_DA
_geom_hbond_angle_DHA
_geom_hbond_publ_flag
C11 H11A O2 1_445 0.93 2.51 3.4060(16) 163 y
C16 H16A O1 1_655 0.96 2.57 3.5028(18) 165 y

loop_
_geom_torsion_atom_site_label_1
_geom_torsion_atom_site_label_2
_geom_torsion_atom_site_label_3
_geom_torsion_atom_site_label_4
_geom_torsion
C6 C1 C2 C3 0.15(19)
C16 O2 C3 C4 0.81(18)
C16 O2 C3 C2 -179.74(12)
C1 C2 C3 O2 -178.05(11)
C1 C2 C3 C4 1.43(19)
O2 C3 C4 C5 177.76(12)
C2 C3 C4 C5 -1.67(18)
C3 C4 C5 C6 0.35(19)
C4 C5 C6 C1 1.18(19)
C4 C5 C6 C7 -175.49(12)
C2 C1 C6 C5 -1.43(18)
C2 C1 C6 C7 175.13(12)
C5 C6 C7 O1 13.2(2)
C1 C6 C7 O1 -163.35(14)
C5 C6 C7 C8 -167.25(12)
C1 C6 C7 C8 16.21(18)
O1 C7 C8 C9 19.6(2)
C6 C7 C8 C9 -159.93(12)
C7 C8 C9 C10 -177.52(12)
C8 C9 C10 C11 -173.94(13)
C8 C9 C10 C15 7.93(19)
C15 C10 C11 C12 0.51(18)
C9 C10 C11 C12 -177.68(11)
C10 C11 C12 C13 -0.39(19)
C11 C12 C13 C14 0.14(19)
C12 C13 C14 C15 -0.02(18)
C12 C13 C14 Br1 178.23(9)
C13 C14 C15 C10 0.15(17)
Br1 C14 C15 C10 -178.11(9)
C11 C10 C15 C14 -0.38(17)
C9 C10 C15 C14 177.74(11)

loop_
_cod_related_entry_id
_cod_related_entry_database
_cod_related_entry_code
1 ChemSpider 30655088
